data_7029228
loop_
_publ_author_name
'Ritch, Jamie S.'
'Julienne, Delphine'
'Rybchinski, Shayne R.'
'Brockman, Kathryne S.'
'Johnson, Kevin R. D.'
'Hayes, Paul G.'

_publ_section_title
;
 Secondary diphosphine and diphosphido ligands: synthesis,
 characterisation and group 1 coordination compounds.
;
_journal_issue 1
_journal_name_full 'Dalton transactions (Cambridge, England : 2003)'
_journal_page_first 267
_journal_page_last 276
_journal_paper_doi 10.1039/c3dt51844b
_journal_volume 43
_journal_year 2014
_chemical_formula_sum 'C32 H32 P2'
_chemical_formula_weight 478.52
_chemical_name_systematic
; 
 ? 
;
_space_group_IT_number 14
_symmetry_cell_setting monoclinic
_symmetry_space_group_name_Hall '-P 2yn'
_symmetry_space_group_name_H-M 'P 1 21/n 1'
_atom_sites_solution_hydrogens geom
_atom_sites_solution_primary direct
_atom_sites_solution_secondary difmap
_audit_creation_method SHELXL-97
_cell_angle_alpha 90.00
_cell_angle_beta 93.1400(10)
_cell_angle_gamma 90.00
_cell_formula_units_Z 4
_cell_length_a 8.4465(6)
_cell_length_b 26.2356(19)
_cell_length_c 11.8552(8)
_cell_measurement_reflns_used 9984
_cell_measurement_temperature 173(2)
_cell_measurement_theta_max 27.22
_cell_measurement_theta_min 2.54
_cell_volume 2623.2(3)
_computing_cell_refinement 'Bruker SAINT'
_computing_data_collection 'Bruker APEX2'
_computing_data_reduction 'Bruker SAINT'
_computing_molecular_graphics 'Bruker SHELXTL'
_computing_publication_material 'Bruker SHELXTL'
_computing_structure_refinement 'SHELXL-97 (Sheldrick, 2008)'
_computing_structure_solution 'SHELXS-97 (Sheldrick, 2008)'
_diffrn_ambient_temperature 173(2)
_diffrn_measured_fraction_theta_full 1.000
_diffrn_measured_fraction_theta_max 1.000
_diffrn_measurement_device_type 'Bruker APEX-II CCD'
_diffrn_measurement_method '\f and \w scans'
_diffrn_radiation_monochromator graphite
_diffrn_radiation_source 'fine-focus sealed tube'
_diffrn_radiation_type MoK\a
_diffrn_radiation_wavelength 0.71073
_diffrn_reflns_av_R_equivalents 0.0211
_diffrn_reflns_av_sigmaI/netI 0.0138
_diffrn_reflns_limit_h_max 10
_diffrn_reflns_limit_h_min -10
_diffrn_reflns_limit_k_max 33
_diffrn_reflns_limit_k_min -33
_diffrn_reflns_limit_l_max 15
_diffrn_reflns_limit_l_min -15
_diffrn_reflns_number 36816
_diffrn_reflns_theta_full 27.10
_diffrn_reflns_theta_max 27.10
_diffrn_reflns_theta_min 1.89
_exptl_absorpt_coefficient_mu 0.184
_exptl_absorpt_correction_T_max 0.98384
_exptl_absorpt_correction_T_min 0.91730
_exptl_absorpt_correction_type numerical
_exptl_absorpt_process_details 'SADABS (Bruker, 2008)'
_exptl_crystal_colour orange
_exptl_crystal_density_diffrn 1.212
_exptl_crystal_density_method 'not measured'
_exptl_crystal_description prism
_exptl_crystal_F_000 1016
_exptl_crystal_size_max 0.664
_exptl_crystal_size_mid 0.253
_exptl_crystal_size_min 0.129
_refine_diff_density_max 0.448
_refine_diff_density_min -0.510
_refine_diff_density_rms 0.042
_refine_ls_extinction_method none
_refine_ls_goodness_of_fit_ref 1.037
_refine_ls_hydrogen_treatment mixed
_refine_ls_matrix_type full
_refine_ls_number_parameters 321
_refine_ls_number_reflns 5785
_refine_ls_number_restraints 0
_refine_ls_restrained_S_all 1.037
_refine_ls_R_factor_all 0.0538
_refine_ls_R_factor_gt 0.0460
_refine_ls_shift/su_max 0.002
_refine_ls_shift/su_mean 0.000
_refine_ls_structure_factor_coef Fsqd
_refine_ls_weighting_details 'calc w=1/[\s^2^(Fo^2^)+(0.0573P)^2^+1.4390P] where P=(Fo^2^+2Fc^2^)/3'
_refine_ls_weighting_scheme calc
_refine_ls_wR_factor_gt 0.1215
_refine_ls_wR_factor_ref 0.1271
_reflns_number_gt 4929
_reflns_number_total 5785
_reflns_threshold_expression >2sigma(I)
_cod_data_source_file c3dt51844b.txt
_cod_data_source_block rac-(MesPH)2C14H8
_cod_depositor_comments
;
The following automatic conversions were performed:

'_symmetry_cell_setting' value 'Monoclinic' changed to 'monoclinic'
according to
/usr/data/users/saulius/automatic-downloads/current/RSC/lib/dictionaries/cif_core.dic
dictionary named 'cif_core.dic' version 2.4.2 from
2011-04-26.

'_exptl_absorpt_correction_type' value 'Numerical'
changed to 'numerical' according to
/usr/data/users/saulius/automatic-downloads/current/RSC/lib/dictionaries/cif_core.dic
dictionary named 'cif_core.dic' version 2.4.2 from 2011-04-26.

Automatic conversion script
Id: cif_fix_values 2281 2013-09-26 08:29:07Z andrius 
;
_cod_original_sg_symbol_H-M P2(1)/n
_cod_database_code 7029228

loop_
_symmetry_equiv_pos_as_xyz
'x, y, z'
'-x+1/2, y+1/2, -z+1/2'
'-x, -y, -z'
'x-1/2, -y-1/2, z-1/2'

loop_
_atom_site_label
_atom_site_type_symbol
_atom_site_fract_x
_atom_site_fract_y
_atom_site_fract_z
_atom_site_U_iso_or_equiv
_atom_site_adp_type
_atom_site_occupancy
_atom_site_symmetry_multiplicity
_atom_site_calc_flag
_atom_site_refinement_flags
P1 P 0.76916(5) 1.01946(2) 0.31954(5) 0.04822(16) Uani 1 1 d .
P2 P 0.76703(5) 0.840779(18) 0.45226(6) 0.05101(17) Uani 1 1 d .
C11 C 1.06582(18) 0.96886(6) 0.34012(14) 0.0315(3) Uani 1 1 d .
C9 C 0.98208(18) 0.83570(6) 0.44312(14) 0.0308(3) Uani 1 1 d .
C24 C 0.70397(18) 0.77710(6) 0.49272(15) 0.0322(3) Uani 1 1 d .
C1 C 0.98421(19) 1.01474(6) 0.30592(16) 0.0370(4) Uani 1 1 d .
C14 C 1.06493(18) 0.87993(6) 0.40631(13) 0.0304(3) Uani 1 1 d .
C13 C 1.23217(19) 0.87678(7) 0.39262(14) 0.0350(4) Uani 1 1 d .
C7 C 1.2311(2) 0.78895(7) 0.45382(15) 0.0385(4) Uani 1 1 d .
H7 H 1.2865 0.7582 0.4714 0.046 Uiso 1 1 calc R
C19 C 0.5723(2) 1.13147(7) 0.11406(16) 0.0383(4) Uani 1 1 d .
H19 H 0.5275 1.1643 0.1241 0.046 Uiso 1 1 calc R
C8 C 1.0651(2) 0.79168(7) 0.46671(14) 0.0351(4) Uani 1 1 d .
H8 H 1.0106 0.7625 0.4921 0.042 Uiso 1 1 calc R
C20 C 0.63629(19) 1.10565(6) 0.20838(15) 0.0362(4) Uani 1 1 d .
C25 C 0.6904(2) 0.76424(7) 0.60704(15) 0.0360(4) Uani 1 1 d .
C28 C 0.5885(2) 0.69589(7) 0.43979(16) 0.0385(4) Uani 1 1 d .
H28 H 0.5560 0.6721 0.3827 0.046 Uiso 1 1 calc R
C10 C 0.98641(18) 0.92607(6) 0.38129(15) 0.0339(4) Uani 1 1 d .
H10 H 0.8762 0.9285 0.3925 0.041 Uiso 1 1 calc R
C26 C 0.6211(2) 0.71799(7) 0.63397(16) 0.0408(4) Uani 1 1 d .
H26 H 0.6099 0.7097 0.7112 0.049 Uiso 1 1 calc R
C15 C 0.70263(19) 1.05707(6) 0.19491(17) 0.0389(4) Uani 1 1 d .
C29 C 0.65529(19) 0.74190(7) 0.40847(15) 0.0352(4) Uani 1 1 d .
C5 C 1.3124(2) 0.91982(8) 0.35669(17) 0.0437(4) Uani 1 1 d .
H5 H 1.4239 0.9180 0.3504 0.052 Uiso 1 1 calc R
C6 C 1.3106(2) 0.82971(7) 0.41675(15) 0.0397(4) Uani 1 1 d .
H6 H 1.4210 0.8269 0.4066 0.048 Uiso 1 1 calc R
C12 C 1.23382(19) 0.96582(7) 0.32954(15) 0.0368(4) Uani 1 1 d .
C2 C 1.0690(2) 1.05488(7) 0.26644(19) 0.0495(5) Uani 1 1 d .
H2 H 1.0151 1.0853 0.2442 0.059 Uiso 1 1 calc R
C4 C 1.3146(2) 1.00901(8) 0.28884(17) 0.0449(4) Uani 1 1 d .
H4 H 1.4263 1.0077 0.2831 0.054 Uiso 1 1 calc R
C3 C 1.2351(2) 1.05194(8) 0.2581(2) 0.0516(5) Uani 1 1 d .
H3 H 1.2912 1.0804 0.2308 0.062 Uiso 1 1 calc R
C18 C 0.5715(2) 1.11137(8) 0.00666(17) 0.0439(4) Uani 1 1 d .
C27 C 0.5680(2) 0.68368(7) 0.55177(17) 0.0399(4) Uani 1 1 d .
C16 C 0.7041(2) 1.03614(7) 0.0860(2) 0.0488(5) Uani 1 1 d .
C17 C 0.6384(2) 1.06360(9) -0.00538(19) 0.0527(5) Uani 1 1 d .
H17 H 0.6395 1.0491 -0.0787 0.063 Uiso 1 1 calc R
C30 C 0.7532(3) 0.79857(9) 0.70169(18) 0.0535(5) Uani 1 1 d .
H30A H 0.6865 0.8290 0.7047 0.080 Uiso 1 1 calc R
H30B H 0.8623 0.8087 0.6881 0.080 Uiso 1 1 calc R
H30C H 0.7517 0.7803 0.7737 0.080 Uiso 1 1 calc R
C32 C 0.6752(3) 0.75215(9) 0.28494(17) 0.0544(5) Uani 1 1 d .
H32A H 0.6519 0.7210 0.2414 0.082 Uiso 1 1 calc R
H32B H 0.7845 0.7628 0.2742 0.082 Uiso 1 1 calc R
H32C H 0.6021 0.7792 0.2589 0.082 Uiso 1 1 calc R
C22 C 0.5031(3) 1.14107(10) -0.09321(19) 0.0603(6) Uani 1 1 d .
H22A H 0.4219 1.1646 -0.0683 0.091 Uiso 1 1 calc R
H22B H 0.4553 1.1175 -0.1494 0.091 Uiso 1 1 calc R
H22C H 0.5876 1.1605 -0.1270 0.091 Uiso 1 1 calc R
C23 C 0.6339(3) 1.13089(8) 0.32261(18) 0.0520(5) Uani 1 1 d .
H23A H 0.5937 1.1658 0.3136 0.078 Uiso 1 1 calc R
H23B H 0.7417 1.1317 0.3577 0.078 Uiso 1 1 calc R
H23C H 0.5649 1.1116 0.3708 0.078 Uiso 1 1 calc R
C31 C 0.4939(3) 0.63363(8) 0.5834(2) 0.0628(6) Uani 1 1 d .
H31A H 0.4457 0.6174 0.5154 0.094 Uiso 1 1 calc R
H31B H 0.4121 0.6399 0.6373 0.094 Uiso 1 1 calc R
H31C H 0.5757 0.6112 0.6179 0.094 Uiso 1 1 calc R
C21 C 0.7759(3) 0.98452(9) 0.0651(3) 0.0770(8) Uani 1 1 d .
H21A H 0.7619 0.9761 -0.0153 0.116 Uiso 1 1 calc R
H21B H 0.7232 0.9587 0.1096 0.116 Uiso 1 1 calc R
H21C H 0.8893 0.9853 0.0876 0.116 Uiso 1 1 calc R
H1P H 0.724(5) 0.9743(17) 0.265(4) 0.169(17) Uiso 1 1 d .
H2P H 0.752(5) 0.8706(15) 0.537(3) 0.138(13) Uiso 1 1 d .

loop_
_atom_site_aniso_label
_atom_site_aniso_U_11
_atom_site_aniso_U_22
_atom_site_aniso_U_33
_atom_site_aniso_U_23
_atom_site_aniso_U_13
_atom_site_aniso_U_12
P1 0.0280(2) 0.0431(3) 0.0744(4) 0.0234(2) 0.0098(2) 0.00549(19)
P2 0.0250(2) 0.0303(2) 0.0982(5) 0.0176(3) 0.0077(2) 0.00444(17)
C11 0.0245(7) 0.0358(8) 0.0341(8) 0.0005(7) 0.0010(6) 0.0002(6)
C9 0.0258(7) 0.0329(8) 0.0336(8) 0.0005(6) 0.0003(6) 0.0054(6)
C24 0.0236(7) 0.0297(8) 0.0434(9) 0.0064(7) 0.0017(6) 0.0053(6)
C1 0.0264(8) 0.0338(9) 0.0511(10) 0.0052(7) 0.0042(7) -0.0017(6)
C14 0.0242(7) 0.0338(8) 0.0331(8) 0.0005(6) 0.0012(6) 0.0041(6)
C13 0.0240(7) 0.0437(9) 0.0369(9) 0.0011(7) -0.0004(6) 0.0051(7)
C7 0.0343(9) 0.0393(9) 0.0412(9) -0.0029(7) -0.0034(7) 0.0142(7)
C19 0.0353(9) 0.0299(8) 0.0496(10) 0.0039(7) 0.0020(7) -0.0009(7)
C8 0.0330(8) 0.0329(8) 0.0391(9) 0.0006(7) -0.0007(7) 0.0068(7)
C20 0.0290(8) 0.0317(8) 0.0479(10) 0.0041(7) 0.0030(7) -0.0012(6)
C25 0.0318(8) 0.0353(9) 0.0407(9) 0.0014(7) -0.0003(7) 0.0072(7)
C28 0.0322(8) 0.0339(9) 0.0488(10) -0.0021(7) -0.0029(7) 0.0031(7)
C10 0.0218(7) 0.0368(9) 0.0431(9) 0.0056(7) 0.0013(6) 0.0011(6)
C26 0.0390(9) 0.0430(10) 0.0405(9) 0.0111(8) 0.0033(7) 0.0052(8)
C15 0.0268(8) 0.0299(8) 0.0600(11) 0.0077(8) 0.0034(7) -0.0018(6)
C29 0.0295(8) 0.0367(9) 0.0393(9) 0.0045(7) 0.0014(6) 0.0060(7)
C5 0.0231(8) 0.0538(11) 0.0547(11) 0.0046(9) 0.0060(7) 0.0037(7)
C6 0.0251(8) 0.0509(10) 0.0429(10) -0.0021(8) -0.0007(7) 0.0112(7)
C12 0.0243(7) 0.0464(10) 0.0396(9) 0.0000(7) 0.0014(6) -0.0030(7)
C2 0.0368(10) 0.0349(9) 0.0770(14) 0.0101(9) 0.0055(9) -0.0036(7)
C4 0.0274(8) 0.0512(11) 0.0565(11) -0.0011(9) 0.0056(8) -0.0098(8)
C3 0.0373(10) 0.0423(10) 0.0759(14) 0.0040(10) 0.0098(9) -0.0138(8)
C18 0.0361(9) 0.0469(10) 0.0484(11) 0.0038(8) 0.0003(8) -0.0064(8)
C27 0.0307(8) 0.0332(9) 0.0558(11) 0.0104(8) 0.0016(7) 0.0017(7)
C16 0.0345(9) 0.0362(10) 0.0753(14) -0.0091(9) 0.0003(9) 0.0007(7)
C17 0.0447(11) 0.0577(12) 0.0555(12) -0.0167(10) 0.0017(9) -0.0018(9)
C30 0.0596(13) 0.0526(12) 0.0474(11) -0.0061(9) -0.0060(9) 0.0022(10)
C32 0.0618(13) 0.0601(13) 0.0417(11) 0.0049(9) 0.0054(9) 0.0004(10)
C22 0.0571(13) 0.0735(15) 0.0497(12) 0.0128(11) -0.0036(10) -0.0036(11)
C23 0.0516(12) 0.0535(12) 0.0502(11) -0.0021(9) -0.0041(9) 0.0100(9)
C31 0.0583(13) 0.0441(12) 0.0862(17) 0.0204(11) 0.0047(12) -0.0109(10)
C21 0.0596(15) 0.0492(13) 0.121(2) -0.0284(14) -0.0095(14) 0.0147(11)

loop_
_atom_type_symbol
_atom_type_description
_atom_type_scat_dispersion_real
_atom_type_scat_dispersion_imag
_atom_type_scat_source
C C 0.0033 0.0016 'International Tables Vol C Tables 4.2.6.8 and 6.1.1.4'
H H 0.0000 0.0000 'International Tables Vol C Tables 4.2.6.8 and 6.1.1.4'
P P 0.1023 0.0942 'International Tables Vol C Tables 4.2.6.8 and 6.1.1.4'

loop_
_geom_angle_atom_site_label_1
_geom_angle_atom_site_label_2
_geom_angle_atom_site_label_3
_geom_angle
C1 P1 C15 103.05(8)
C1 P1 H1P 98.4(19)
C15 P1 H1P 91.2(19)
C24 P2 C9 104.70(7)
C24 P2 H2P 108.0(17)
C9 P2 H2P 103.6(17)
C10 C11 C12 118.58(15)
C10 C11 C1 122.42(14)
C12 C11 C1 118.99(15)
C8 C9 C14 119.36(15)
C8 C9 P2 123.16(13)
C14 C9 P2 117.46(11)
C29 C24 C25 119.40(15)
C29 C24 P2 119.53(13)
C25 C24 P2 120.84(13)
C2 C1 C11 119.28(15)
C2 C1 P1 121.09(14)
C11 C1 P1 119.60(12)
C10 C14 C13 118.87(15)
C10 C14 C9 121.91(14)
C13 C14 C9 119.20(14)
C5 C13 C6 122.34(15)
C5 C13 C14 119.09(15)
C6 C13 C14 118.57(16)
C6 C7 C8 120.47(16)
C6 C7 H7 119.8
C8 C7 H7 119.8
C18 C19 C20 122.59(17)
C18 C19 H19 118.7
C20 C19 H19 118.7
C9 C8 C7 121.12(16)
C9 C8 H8 119.4
C7 C8 H8 119.4
C19 C20 C15 119.35(17)
C19 C20 C23 118.97(16)
C15 C20 C23 121.68(17)
C26 C25 C24 119.16(16)
C26 C25 C30 118.94(17)
C24 C25 C30 121.88(17)
C27 C28 C29 122.01(17)
C27 C28 H28 119.0
C29 C28 H28 119.0
C14 C10 C11 122.14(14)
C14 C10 H10 118.9
C11 C10 H10 118.9
C27 C26 C25 122.01(17)
C27 C26 H26 119.0
C25 C26 H26 119.0
C16 C15 C20 118.88(17)
C16 C15 P1 120.77(14)
C20 C15 P1 120.11(15)
C28 C29 C24 119.18(16)
C28 C29 C32 118.85(17)
C24 C29 C32 121.96(16)
C13 C5 C12 122.22(15)
C13 C5 H5 118.9
C12 C5 H5 118.9
C7 C6 C13 121.25(15)
C7 C6 H6 119.4
C13 C6 H6 119.4
C5 C12 C4 122.18(16)
C5 C12 C11 119.01(16)
C4 C12 C11 118.79(16)
C1 C2 C3 121.42(18)
C1 C2 H2 119.3
C3 C2 H2 119.3
C3 C4 C12 121.01(17)
C3 C4 H4 119.5
C12 C4 H4 119.5
C4 C3 C2 120.48(17)
C4 C3 H3 119.8
C2 C3 H3 119.8
C19 C18 C17 117.38(18)
C19 C18 C22 120.73(19)
C17 C18 C22 121.9(2)
C26 C27 C28 118.14(16)
C26 C27 C31 120.91(19)
C28 C27 C31 120.93(19)
C17 C16 C15 119.38(18)
C17 C16 C21 118.9(2)
C15 C16 C21 121.7(2)
C18 C17 C16 122.41(19)
C18 C17 H17 118.8
C16 C17 H17 118.8
C25 C30 H30A 109.5
C25 C30 H30B 109.5
H30A C30 H30B 109.5
C25 C30 H30C 109.5
H30A C30 H30C 109.5
H30B C30 H30C 109.5
C29 C32 H32A 109.5
C29 C32 H32B 109.5
H32A C32 H32B 109.5
C29 C32 H32C 109.5
H32A C32 H32C 109.5
H32B C32 H32C 109.5
C18 C22 H22A 109.5
C18 C22 H22B 109.5
H22A C22 H22B 109.5
C18 C22 H22C 109.5
H22A C22 H22C 109.5
H22B C22 H22C 109.5
C20 C23 H23A 109.5
C20 C23 H23B 109.5
H23A C23 H23B 109.5
C20 C23 H23C 109.5
H23A C23 H23C 109.5
H23B C23 H23C 109.5
C27 C31 H31A 109.5
C27 C31 H31B 109.5
H31A C31 H31B 109.5
C27 C31 H31C 109.5
H31A C31 H31C 109.5
H31B C31 H31C 109.5
C16 C21 H21A 109.5
C16 C21 H21B 109.5
H21A C21 H21B 109.5
C16 C21 H21C 109.5
H21A C21 H21C 109.5
H21B C21 H21C 109.5

loop_
_geom_bond_atom_site_label_1
_geom_bond_atom_site_label_2
_geom_bond_distance
P1 C1 1.8365(17)
P1 C15 1.8389(19)
P1 H1P 1.39(4)
P2 C24 1.8256(17)
P2 C9 1.8305(16)
P2 H2P 1.28(4)
C11 C10 1.409(2)
C11 C12 1.434(2)
C11 C1 1.435(2)
C9 C8 1.372(2)
C9 C14 1.435(2)
C24 C29 1.405(2)
C24 C25 1.407(2)
C1 C2 1.370(2)
C14 C10 1.404(2)
C14 C13 1.433(2)
C13 C5 1.396(3)
C13 C6 1.423(2)
C7 C6 1.349(3)
C7 C8 1.420(2)
C7 H7 0.9500
C19 C18 1.378(3)
C19 C20 1.391(2)
C19 H19 0.9500
C8 H8 0.9500
C20 C15 1.405(2)
C20 C23 1.509(3)
C25 C26 1.392(3)
C25 C30 1.512(3)
C28 C27 1.386(3)
C28 C29 1.392(2)
C28 H28 0.9500
C10 H10 0.9500
C26 C27 1.383(3)
C26 H26 0.9500
C15 C16 1.404(3)
C29 C32 1.507(3)
C5 C12 1.406(3)
C5 H5 0.9500
C6 H6 0.9500
C12 C4 1.421(3)
C2 C3 1.413(3)
C2 H2 0.9500
C4 C3 1.351(3)
C4 H4 0.9500
C3 H3 0.9500
C18 C17 1.386(3)
C18 C22 1.506(3)
C27 C31 1.511(3)
C16 C17 1.391(3)
C16 C21 1.510(3)
C17 H17 0.9500
C30 H30A 0.9800
C30 H30B 0.9800
C30 H30C 0.9800
C32 H32A 0.9800
C32 H32B 0.9800
C32 H32C 0.9800
C22 H22A 0.9800
C22 H22B 0.9800
C22 H22C 0.9800
C23 H23A 0.9800
C23 H23B 0.9800
C23 H23C 0.9800
C31 H31A 0.9800
C31 H31B 0.9800
C31 H31C 0.9800
C21 H21A 0.9800
C21 H21B 0.9800
C21 H21C 0.9800

loop_
_geom_torsion_atom_site_label_1
_geom_torsion_atom_site_label_2
_geom_torsion_atom_site_label_3
_geom_torsion_atom_site_label_4
_geom_torsion
C24 P2 C9 C8 -1.55(17)
C24 P2 C9 C14 176.67(13)
C9 P2 C24 C29 -92.57(14)
C9 P2 C24 C25 92.95(14)
C10 C11 C1 C2 -179.87(18)
C12 C11 C1 C2 -1.4(3)
C10 C11 C1 P1 1.9(2)
C12 C11 C1 P1 -179.68(13)
C15 P1 C1 C2 37.62(19)
C15 P1 C1 C11 -144.18(15)
C8 C9 C14 C10 -179.80(16)
P2 C9 C14 C10 1.9(2)
C8 C9 C14 C13 1.4(2)
P2 C9 C14 C13 -176.92(12)
C10 C14 C13 C5 1.1(2)
C9 C14 C13 C5 179.93(16)
C10 C14 C13 C6 -179.21(16)
C9 C14 C13 C6 -0.3(2)
C14 C9 C8 C7 -0.9(3)
P2 C9 C8 C7 177.31(13)
C6 C7 C8 C9 -0.7(3)
C18 C19 C20 C15 -0.2(3)
C18 C19 C20 C23 179.21(17)
C29 C24 C25 C26 -3.5(2)
P2 C24 C25 C26 171.03(13)
C29 C24 C25 C30 174.80(16)
P2 C24 C25 C30 -10.7(2)
C13 C14 C10 C11 1.9(3)
C9 C14 C10 C11 -176.98(16)
C12 C11 C10 C14 -3.5(3)
C1 C11 C10 C14 174.93(16)
C24 C25 C26 C27 1.4(3)
C30 C25 C26 C27 -176.88(17)
C19 C20 C15 C16 0.7(2)
C23 C20 C15 C16 -178.66(17)
C19 C20 C15 P1 -173.69(13)
C23 C20 C15 P1 6.9(2)
C1 P1 C15 C16 70.36(16)
C1 P1 C15 C20 -115.32(14)
C27 C28 C29 C24 0.2(2)
C27 C28 C29 C32 179.37(17)
C25 C24 C29 C28 2.7(2)
P2 C24 C29 C28 -171.88(12)
C25 C24 C29 C32 -176.49(16)
P2 C24 C29 C32 9.0(2)
C6 C13 C5 C12 177.98(17)
C14 C13 C5 C12 -2.3(3)
C8 C7 C6 C13 1.8(3)
C5 C13 C6 C7 178.48(18)
C14 C13 C6 C7 -1.3(3)
C13 C5 C12 C4 -177.53(18)
C13 C5 C12 C11 0.6(3)
C10 C11 C12 C5 2.2(3)
C1 C11 C12 C5 -176.25(17)
C10 C11 C12 C4 -179.54(17)
C1 C11 C12 C4 2.0(3)
C11 C1 C2 C3 0.3(3)
P1 C1 C2 C3 178.55(17)
C5 C12 C4 C3 176.7(2)
C11 C12 C4 C3 -1.4(3)
C12 C4 C3 C2 0.3(3)
C1 C2 C3 C4 0.2(4)
C20 C19 C18 C17 -0.3(3)
C20 C19 C18 C22 -179.08(17)
C25 C26 C27 C28 1.4(3)
C25 C26 C27 C31 179.69(17)
C29 C28 C27 C26 -2.2(3)
C29 C28 C27 C31 179.49(17)
C20 C15 C16 C17 -0.8(3)
P1 C15 C16 C17 173.61(15)
C20 C15 C16 C21 178.96(19)
P1 C15 C16 C21 -6.7(3)
C19 C18 C17 C16 0.2(3)
C22 C18 C17 C16 179.01(19)
C15 C16 C17 C18 0.3(3)
C21 C16 C17 C18 -179.4(2)
